data_2003240
loop_
_publ_author_name
'Barkigia, K. M.'
'Fajer, J.'
'Berber, M. D.'
'Smith, K. M.'

_publ_section_title
;
 A Solvate of the Diacetate Salt of the Octaethyltetraphenylporphyrin
 Dication, H~4~OETPP^2+^.2CH~3~COO^{-^}.3CH~3~COOH.CH~2~Cl~2~
;
_journal_issue 3
_journal_name_full 'Acta Crystallographica Section C'
_journal_page_first 511
_journal_page_last 515
_journal_paper_doi 10.1107/S0108270194008978
_journal_volume 51
_journal_year 1995
_chemical_compound_source 'from acetic acid/CH~2~Cl~2~ solution'
_chemical_formula_sum 'C71 H84 Cl2 N4 O10'
_chemical_formula_weight 1224.4
_space_group_IT_number 2
_symmetry_cell_setting triclinic
_symmetry_space_group_name_Hall '-P 1'
_symmetry_space_group_name_H-M 'P -1'
_cell_angle_alpha 98.64(2)
_cell_angle_beta 107.98(3)
_cell_angle_gamma 91.06(2)
_cell_formula_units_Z 2
_cell_length_a 13.684(5)
_cell_length_b 20.294(5)
_cell_length_c 13.090(4)
_cell_measurement_reflns_used 25
_cell_measurement_temperature 200
_cell_measurement_theta_max 25
_cell_measurement_theta_min 17
_cell_volume 3410.2(19)
_diffrn_measurement_device 'Enraf-Nonius CAD-4'
_diffrn_measurement_method \w-2\q
_diffrn_radiation_type CuK\a
_diffrn_radiation_wavelength 1.5418
_diffrn_reflns_av_R_equivalents 0.022
_diffrn_reflns_limit_h_max 15
_diffrn_reflns_limit_h_min -15
_diffrn_reflns_limit_k_max 22
_diffrn_reflns_limit_k_min -22
_diffrn_reflns_limit_l_max 14
_diffrn_reflns_limit_l_min -14
_diffrn_reflns_number 13038
_diffrn_reflns_theta_max 60
_diffrn_standards_decay_% 'within counting statistics'
_diffrn_standards_interval_time 60
_diffrn_standards_number 3
_exptl_absorpt_coefficient_mu 1.318
_exptl_absorpt_correction_T_max 0.7860
_exptl_absorpt_correction_T_min 0.6134
_exptl_absorpt_correction_type analytical
_exptl_crystal_colour green
_exptl_crystal_density_diffrn 1.192
_exptl_crystal_description 'irregular block'
_exptl_crystal_size_max 0.66
_exptl_crystal_size_mid 0.26
_exptl_crystal_size_min 0.20
_refine_diff_density_max 0.90
_refine_diff_density_min -0.96
_refine_ls_extinction_method none
_refine_ls_goodness_of_fit_obs 3.17
_refine_ls_hydrogen_treatment noref
_refine_ls_number_parameters 784
_refine_ls_number_reflns 6743
_refine_ls_R_factor_obs 0.095
_refine_ls_shift/esd_max 0.015
_refine_ls_structure_factor_coef F
_refine_ls_weighting_details 'w = 4F~o~^2^/[\s^2^(F~o~^2^)+(0.05F^2^)^2^]'
_refine_ls_weighting_scheme calc
_refine_ls_wR_factor_obs 0.119
_reflns_number_observed 6743
_reflns_number_total 10077
_reflns_observed_criterion F~o~>3\s(F~o~)
_cod_data_source_file bk1046.cif
_cod_data_source_block bk1046a
_cod_depositor_comments
;
 Marking attached hydrogen atoms.

 Antanas Vaitkus,
 2017-01-19

 Adding the _atom_site_type_symbol data item.

 Antanas Vaitkus,
 2017-01-19

The following automatic conversions were performed:

'_refine_ls_weighting_scheme' value
'4F~o~^2^/[\s^2^(F~o~^2^)+(0.05F^2^)^2^]' was changed to 'calc'. New
tag '_refine_ls_weighting_details' was created. The value of the new
tag was set to 'w = 4F~o~^2^/[\s^2^(F~o~^2^)+(0.05F^2^)^2^]'.

Automatic conversion script
Id: cif_fix_values 3143 2015-03-26 13:38:13Z robertas 
;
_cod_original_cell_volume 3410.2
_cod_database_code 2003240

loop_
_symmetry_equiv_pos_as_xyz
x,y,z
-x,-y,-z

loop_
_atom_site_label
_atom_site_type_symbol
_atom_site_fract_x
_atom_site_fract_y
_atom_site_fract_z
_atom_site_U_iso_or_equiv
_atom_site_attached_hydrogens
N1 N .6719(3) .7228(2) .4160(4) .029(1) 0
N2 N .5205(3) .7605(2) .2182(4) .024(1) 0
N3 N .6874(3) .7748(2) .1227(4) .024(1) 0
N4 N .8398(3) .7384(2) .3169(4) .026(1) 0
C1 C .7482(4) .6863(3) .4718(5) .028(2) 0
C2 C .7006(4) .6336(3) .5047(5) .031(2) 0
C3 C .5956(4) .6418(3) .4727(5) .034(2) 0
C4 C .5787(4) .6998(3) .4200(4) .030(2) 0
C5 C .4887(4) .7327(3) .3789(4) .025(2) 0
C6 C .4745(4) .7719(3) .2970(5) .027(2) 0
C7 C .4096(4) .8266(3) .2744(5) .027(2) 0
C8 C .4138(4) .8436(3) .1783(5) .027(2) 0
C9 C .4816(4) .7995(3) .1396(5) .025(2) 0
C10 C .5057(4) .7918(3) .0420(5) .025(2) 0
C11 C .5991(4) .7660(3) .0338(4) .025(2) 0
C12 C .6247(4) .7335(3) -.0584(5) .027(2) 0
C13 C .7299(4) .7275(3) -.0245(5) .028(2) 0
C14 C .7697(4) .7562(3) .0882(5) .026(2) 0
C15 C .8730(4) .7698(3) .1590(5) .025(2) 0
C16 C .8983(4) .7730(3) .2708(5) .025(2) 0
C17 C .9851(4) .8058(3) .3591(5) .027(2) 0
C18 C .9788(4) .7871(3) .4542(5) .027(2) 0
C19 C .8889(4) .7424(3) .4260(5) .025(2) 0
C20 C .8540(4) .7048(3) .4923(5) .029(2) 0
C21 C .7498(5) .5749(3) .5511(6) .045(2) 0
C22 C .7567(9) .5203(5) .4644(9) .109(5) 0
C23 C .5117(5) .5927(3) .4749(6) .047(2) 0
C24 C .4535(6) .5560(4) .3654(7) .072(3) 0
C25 C .3606(5) .8652(3) .3515(6) .044(2) 0
C26 C .4435(7) .9055(4) .4521(7) .082(4) 0
C27 C .3725(4) .9041(3) .1326(5) .039(2) 0
C28 C .4515(6) .9627(4) .1608(7) .073(3) 0
C29 C .5498(5) .7043(3) -.1680(5) .039(2) 0
C30 C .4892(7) .6430(4) -.1612(7) .085(4) 0
C31 C .7892(5) .6884(3) -.0895(5) .043(2) 0
C32 C .8098(8) .6222(4) -.0642(8) .094(5) 0
C33 C 1.0620(4) .8585(3) .3540(5) .037(2) 0
C34 C 1.0196(7) .9251(4) .3467(9) .091(4) 0
C35 C 1.0433(4) .8171(3) .5665(5) .040(2) 0
C36 C .9898(7) .8692(4) .6217(6) .079(3) 0
C37 C .4039(4) .7253(3) .4261(5) .029(2) 0
C38 C .4198(5) .7396(4) .5380(5) .049(2) 0
C39 C .3416(5) .7322(4) .5810(6) .058(3) 0
C40 C .2429(5) .7111(4) .5109(6) .056(3) 0
C41 C .2246(4) .6964(4) .4012(6) .049(3) 0
C42 C .3022(4) .7041(3) .3569(5) .039(2) 0
C43 C .4331(4) .8129(3) -.0535(5) .030(2) 0
C44 C .3300(4) .7877(3) -.0924(5) .031(2) 0
C45 C .2611(5) .8112(3) -.1793(5) .041(2) 0
C46 C .2919(5) .8606(3) -.2254(5) .046(2) 0
C47 C .3933(5) .8853(3) -.1904(6) .049(2) 0
C48 C .4655(5) .8610(3) -.1049(5) .041(2) 0
C49 C .9526(4) .7844(3) .1085(5) .032(2) 0
C50 C .9368(5) .8317(3) .0385(5) .040(2) 0
C51 C 1.0125(6) .8471(4) -.0038(6) .054(3) 0
C52 C 1.1040(5) .8167(4) .0216(6) .051(3) 0
C53 C 1.1192(4) .7682(4) .0869(6) .045(2) 0
C54 C 1.0448(4) .7517(3) .1313(5) .039(2) 0
C55 C .9320(4) .6848(3) .5871(5) .030(2) 0
C56 C 1.0139(5) .6478(3) .5702(5) .041(2) 0
C57 C 1.0890(5) .6310(3) .6597(6) .048(3) 0
C58 C 1.0861(5) .6501(4) .7640(6) .049(3) 0
C59 C 1.0058(5) .6844(4) .7796(5) .052(3) 0
C60 C .9284(5) .7022(3) .6921(5) .039(2) 0
O1 O .7125(3) .8850(2) .2801(4) .046(1) 0
O2 O .7068(4) .8565(2) .4351(4) .049(2) 0
C61 C .7182(5) .8985(3) .3789(6) .035(2) 0
C62 C .7404(7) .9703(4) .4313(6) .064(3) 0
O3 O .5621(3) .6310(2) .1588(4) .046(1) 0
O4 O .7304(3) .6198(2) .2085(4) .045(1) 0
C63 C .6383(5) .5958(3) .1708(5) .040(2) 0
C64 C .6181(5) .5222(3) .1391(7) .065(3) 0
O5 O .7827(4) .9768(2) .2037(4) .064(2) 1
O6 O .7126(4) .9202(3) .0371(4) .075(2) 0
C65 C .7679(6) .9648(4) .0979(7) .048(3) 0
C66 C .8349(6) 1.0133(4) .0662(6) .062(3) 0
O7 O .3785(4) .5739(2) .1013(4) .062(2) 1
O8 O .3117(4) .6646(3) .0554(6) .107(3) 0
C67 C .3017(5) .6098(4) .0657(6) .045(3) 0
C68 C .1990(6) .5735(4) .0459(7) .074(3) 0
O9 O .8719(4) .5390(2) .2159(5) .081(2) 1
O10 O .9839(4) .6233(3) .2678(6) .105(3) 0
C69 C .9655(5) .5656(4) .2456(6) .052(3) 0
C70 C 1.0458(6) .5162(5) .2482(10) .106(5) 0
C1S C .2965(8) .1081(6) .3353(11) .138(6) 2
Cl1 Cl .2027(4) .0452(2) .2477(3) .187(2) 0
Cl2 Cl .2931(3) .1753(3) .2645(5) .239(3) 0
H21A H .804300 .588200 .590900 ? 0
H21B H .717400 .558800 .590900 ? 0
H22A H .804300 .529400 .454500 ? 0
H22B H .695700 .500000 .431800 ? 0
H22C H .782600 .485300 .500000 ? 0
H23A H .543500 .558800 .522700 ? 0
H23B H .478300 .617600 .522700 ? 0
H24A H .500000 .529400 .340900 ? 0
H24B H .413000 .588200 .318200 ? 0
H24C H .391200 .529400 .363600 ? 0
H25A H .326100 .838200 .363600 ? 0
H25B H .326100 .897100 .318200 ? 0
H26A H .413000 .926500 .500000 ? 0
H26B H .478300 .867600 .477300 ? 0
H26C H .434800 .941200 .409100 ? 0
H27A H .347800 .897100 .068200 ? 0
H27B H .326100 .926500 .159100 ? 0
H28A H .478300 .970600 .227300 ? 0
H28B H .434800 1.00000 .113600 ? 0
H28C H .500000 .955900 .136400 ? 0
H29A H .587000 .691200 -.227300 ? 0
H29B H .500000 .735300 -.181800 ? 0
H30A H .456500 .617600 -.227300 ? 0
H30B H .543500 .617600 -.159100 ? 0
H30C H .478300 .632400 -.090900 ? 0
H31A H .760900 .691200 -.159100 ? 0
H31B H .847800 .705900 -.090900 ? 0
H32A H .856641 .627563 .015418 ? 0
H32B H .851709 .599779 -.103321 ? 0
H32C H .753474 .595855 -.068393 ? 0
H33A H 1.130400 .867600 .431800 ? 0
H33B H 1.065200 .852900 .295500 ? 0
H34A H .959348 .921594 .280155 ? 0
H34B H 1.067765 .956997 .340681 ? 0
H34C H .996012 .940210 .406131 ? 0
H35A H 1.043500 .794100 .613600 ? 0
H35B H 1.108700 .838200 .568200 ? 0
H36A H .969017 .902637 .582058 ? 0
H36B H 1.031210 .884785 .694154 ? 0
H36C H .926956 .845704 .627317 ? 0
H38 H .478300 .750000 .568200 ? 0
H39 H .347800 .735300 .659100 ? 0
H40 H .195700 .705900 .545500 ? 0
H41 H .152200 .691200 .363600 ? 0
H42 H .304300 .691200 .295500 ? 0
H44 H .304300 .750000 -.068200 ? 0
H45 H .195700 .794100 -.204500 ? 0
H46 H .260900 .882400 -.272700 ? 0
H47 H .413000 .911800 -.227300 ? 0
H48 H .543500 .882400 -.068200 ? 0
H50 H .869600 .852900 .022700 ? 0
H51 H 1.000000 .882400 -.045500 ? 0
H52 H 1.152200 .823500 .000000 ? 0
H53 H 1.173900 .750000 .090900 ? 0
H54 H 1.043500 .720600 .181800 ? 0
H56 H 1.000000 .632400 .500000 ? 0
H57 H 1.130400 .602900 .636400 ? 0
H58 H 1.152200 .632400 .818200 ? 0
H59 H 1.000000 .705900 .840900 ? 0
H60 H .869600 .720600 .704500 ? 0
HN1 H .682151 .758510 .379437 ? 0
HN2 H .543500 .720600 .204500 ? 0
HN3 H .695700 .808800 .181800 ? 0
HN4 H .782600 .705900 .272700 ? 0
H62A H .684839 .985526 .457828 ? 0
H62B H .746905 .997937 .380500 ? 0
H62C H .802089 .975807 .491335 ? 0
H68A H .195700 .544100 -.022700 ? 0
H68B H .152200 .602900 .045500 ? 0
H68C H .195700 .558800 .113600 ? 0
H66A H .879626 .988934 .034299 ? 0
H66B H .871019 1.045439 .124565 ? 0
H66C H .789388 1.035461 .009836 ? 0
H64A H .648178 .506463 .084475 ? 0
H64B H .546406 .510770 .113315 ? 0
H64C H .648504 .500979 .201568 ? 0
H70A H 1.084678 .526139 .201493 ? 0
H70B H 1.015004 .472597 .224055 ? 0
H70C H 1.092373 .519934 .320424 ? 0

loop_
_geom_angle_atom_site_label_1
_geom_angle_atom_site_label_2
_geom_angle_atom_site_label_3
_geom_angle
_geom_angle_publ_flag
N1 C1 C2 108.2(5) yes
N2 C6 C7 107.5(5) yes
N3 C11 C12 108.2(5) yes
N4 C16 C17 106.6(5) yes
C1 N1 C4 109.5(4) yes
C11 N3 C14 108.8(5) yes
C1 C2 C3 107.0(5) yes
C6 C7 C8 107.5(5) yes
C11 C12 C13 107.0(5) yes
C16 C17 C18 107.9(5) yes
C2 C1 C20 130.7(5) yes
C5 C6 C7 129.8(5) yes
C10 C11 C12 130.8(5) yes
C15 C16 C17 131.4(5) yes
C4 C5 C6 123.9(5) yes
C14 C15 C16 122.2(5) yes
N1 C1 C20 121.4(5) yes
N2 C6 C5 122.5(5) yes
N3 C11 C10 120.9(5) yes
N4 C16 C15 121.9(5) yes
N1 C4 C3 107.5(5) yes
N2 C9 C8 106.6(5) yes
N3 C14 C13 107.6(5) yes
N4 C19 C18 107.7(5) yes
C6 N2 C9 110.3(4) yes
C16 N4 C19 110.2(4) yes
C2 C3 C4 107.7(5) yes
C7 C8 C9 107.6(5) yes
C12 C13 C14 108.0(5) yes
C17 C18 C19 107.4(5) yes
C3 C4 C5 131.2(5) yes
C8 C9 C10 131.1(5) yes
C13 C14 C15 131.0(5) yes
C18 C19 C20 129.3(5) yes
C9 C10 C11 122.2(5) yes
C19 C20 C1 122.7(5) yes
N1 C4 C5 121.4(5) yes
N2 C9 C10 122.3(5) yes
N3 C14 C15 121.2(5) yes
N4 C19 C20 122.9(5) yes

loop_
_geom_bond_atom_site_label_1
_geom_bond_atom_site_label_2
_geom_bond_distance
_geom_bond_publ_flag
N1 C1 1.375(6) yes
N2 C6 1.359(7) yes
N3 C11 1.381(7) yes
N4 C16 1.379(7) yes
C1 C2 1.428(7) yes
C6 C7 1.443(7) yes
C11 C12 1.429(8) yes
C16 C17 1.443(7) yes
C2 C3 1.388(8) yes
C12 C13 1.384(7) yes
C4 C5 1.407(7) yes
C9 C10 1.403(8) yes
C14 C15 1.425(7) yes
C19 C20 1.416(7) yes
C5 C37 1.488(7) yes
C15 C49 1.485(7) yes
N1 O2 2.707(6) yes
N3 O1 2.741(6) yes
O1 O5 2.544(7) yes
O4 O9 2.548(6) yes
N1 C4 1.368(7) yes
N2 C9 1.375(7) yes
N3 C14 1.377(7) yes
N4 C19 1.368(7) yes
C3 C4 1.439(8) yes
C8 C9 1.451(7) yes
C13 C14 1.430(8) yes
C18 C19 1.432(7) yes
C7 C8 1.370(8) yes
C17 C18 1.381(8) yes
C5 C6 1.398(7) yes
C10 C11 1.419(7) yes
C15 C16 1.386(7) yes
C20 C1 1.421(7) yes
C10 C43 1.464(7) yes
C20 C55 1.481(7) yes
N2 O3 2.747(6) yes
N4 O4 2.753(6) yes
O3 O7 2.586(6) yes
C2 C21 1.494(8) no
C3 C23 1.516(8) no
C7 C25 1.511(8) no
C8 C27 1.490(8) no
C12 C29 1.507(8) no
C13 C31 1.503(8) no
C17 C33 1.510(7) no
C18 C35 1.491(8) no
C37 C38 1.397(8) no
C38 C39 1.368(9) no
C40 C41 1.364(9) no
C43 C44 1.401(7) no
C44 C45 1.389(9) no
C46 C47 1.378(9) no
C49 C50 1.397(8) no
C50 C51 1.369(8) no
C52 C53 1.377(9) no
C55 C56 1.415(8) no
C56 C57 1.392(8) no
C58 C59 1.363(9) no
C61 O1 1.259(7) no
C21 C22 1.490(11) no
C23 C24 1.483(10) no
C25 C26 1.552(11) no
C27 C28 1.516(9) no
C29 C30 1.512(10) no
C31 C32 1.444(10) no
C33 C34 1.485(10) no
C35 C36 1.517(9) no
C37 C42 1.424(8) no
C39 C40 1.395(10) no
C41 C42 1.375(8) no
C43 C48 1.403(8) no
C45 C46 1.368(9) no
C47 C48 1.404(8) no
C49 C54 1.407(8) no
C51 C52 1.375(9) no
C53 C54 1.378(8) no
C55 C60 1.383(8) no
C57 C58 1.375(9) no
C59 C60 1.398(9) no
C61 O2 1.244(7) no
C61 C62 1.497(8) no
C63 O4 1.261(7) no
C65 O5 1.321(8) no
C65 C66 1.517(10) no
C67 O8 1.151(8) no
C69 O9 1.299(8) no
C69 C70 1.497(10) no
C1S Cl2 1.754(12) no
C63 O3 1.258(7) no
C63 C64 1.485(9) no
C65 O6 1.188(8) no
C67 O7 1.297(8) no
C67 C68 1.505(10) no
C69 O10 1.167(8) no
C1S Cl1 1.785(10) no
C1S C12 1.754(12) no
